data_4038018
loop_
_publ_author_name
'Lu, Qing'
'Kole, Goutam Kumar'
'Friedrich, Alexandra'
'M\"uller-Buschbaum, Klaus'
'Liu, Zhiqiang'
'Yu, Xiaoqiang'
'Marder, Todd B.'

_publ_section_title
;
 Comparison Study of the Site-Effect on Regioisomeric Pyridyl-Pyrene
 Conjugates: Synthesis, Structures, and Photophysical Properties.
;
_journal_issue 6
_journal_name_full 'The Journal of organic chemistry'
_journal_page_first 4256
_journal_page_last 4266
_journal_paper_doi 10.1021/acs.joc.9b03421
_journal_volume 85
_journal_year 2020
_chemical_formula_sum 'C21 H13 N'
_chemical_formula_weight 279.32
_space_group_crystal_system monoclinic
_space_group_IT_number 14
_space_group_name_Hall '-P 2ybc'
_space_group_name_H-M_alt 'P 1 21/c 1'
_atom_sites_solution_hydrogens geom
_audit_creation_method SHELXL-2014/7
_cell_angle_alpha 90
_cell_angle_beta 105.7430(10)
_cell_angle_gamma 90
_cell_formula_units_Z 4
_cell_length_a 12.2331(3)
_cell_length_b 8.2123(2)
_cell_length_c 14.7327(3)
_cell_measurement_reflns_used 3745
_cell_measurement_temperature 300(2)
_cell_measurement_theta_max 74.08
_cell_measurement_theta_min 6.24
_cell_volume 1424.55(6)
_computing_cell_refinement 'Bruker SAINT'
_computing_data_collection 'Bruker APEX2'
_computing_data_reduction 'Bruker SAINT'
_computing_molecular_graphics 'Bruker SHELXTL'
_computing_publication_material 'Bruker SHELXTL'
_computing_structure_refinement 'SHELXL-2014/7 (Sheldrick, 2014)'
_computing_structure_solution 'SHELXS-97 (Sheldrick 2008)'
_diffrn_ambient_temperature 300(2)
_diffrn_detector_area_resol_mean 8.3
_diffrn_measured_fraction_theta_full 0.993
_diffrn_measured_fraction_theta_max 0.991
_diffrn_measurement_device_type 'Bruker APEX-II CCD'
_diffrn_measurement_method '\f and \w scans'
_diffrn_radiation_type CuK\a
_diffrn_radiation_wavelength 1.54178
_diffrn_reflns_av_R_equivalents 0.0512
_diffrn_reflns_av_unetI/netI 0.0351
_diffrn_reflns_Laue_measured_fraction_full 0.993
_diffrn_reflns_Laue_measured_fraction_max 0.991
_diffrn_reflns_limit_h_max 15
_diffrn_reflns_limit_h_min -15
_diffrn_reflns_limit_k_max 8
_diffrn_reflns_limit_k_min -10
_diffrn_reflns_limit_l_max 18
_diffrn_reflns_limit_l_min -18
_diffrn_reflns_number 15072
_diffrn_reflns_point_group_measured_fraction_full 0.993
_diffrn_reflns_point_group_measured_fraction_max 0.991
_diffrn_reflns_theta_full 67.679
_diffrn_reflns_theta_max 74.736
_diffrn_reflns_theta_min 6.242
_exptl_absorpt_coefficient_mu 0.581
_exptl_absorpt_correction_T_max 0.982
_exptl_absorpt_correction_T_min 0.868
_exptl_absorpt_correction_type multi-scan
_exptl_absorpt_process_details 'APEX2 Software Suite (Bruker, 2005)'
_exptl_crystal_colour colourless
_exptl_crystal_density_diffrn 1.302
_exptl_crystal_description block
_exptl_crystal_F_000 584
_exptl_crystal_size_max 0.240
_exptl_crystal_size_mid 0.200
_exptl_crystal_size_min 0.030
_refine_diff_density_max 0.104
_refine_diff_density_min -0.131
_refine_diff_density_rms 0.028
_refine_ls_extinction_method none
_refine_ls_goodness_of_fit_ref 1.041
_refine_ls_hydrogen_treatment constr
_refine_ls_matrix_type full
_refine_ls_number_parameters 199
_refine_ls_number_reflns 2897
_refine_ls_number_restraints 0
_refine_ls_restrained_S_all 1.041
_refine_ls_R_factor_all 0.0691
_refine_ls_R_factor_gt 0.0466
_refine_ls_shift/su_max 0.000
_refine_ls_shift/su_mean 0.000
_refine_ls_structure_factor_coef Fsqd
_refine_ls_weighting_details 'w=1/[\s^2^(Fo^2^)+(0.0680P)^2^+0.1529P] where P=(Fo^2^+2Fc^2^)/3'
_refine_ls_weighting_scheme calc
_refine_ls_wR_factor_gt 0.1230
_refine_ls_wR_factor_ref 0.1417
_reflns_Friedel_coverage 0.000
_reflns_number_gt 2000
_reflns_number_total 2897
_reflns_threshold_expression 'I > 2\s(I)'
_cod_data_source_file jo9b03421_si_001.cif
_cod_data_source_block Liuzq201921-sad
_cod_depositor_comments 'Adding full bibliography for 4038018--4038031.cif.'
_cod_original_sg_symbol_H-M 'P 21/c'
_cod_database_code 4038018
_shelx_shelxl_version_number 2014/7
_shelx_space_group_comment
; 
The symmetry employed for this shelxl refinement is uniquely defined 
by the following loop, which should always be used as a source of 
symmetry information in preference to the above space-group names. 
They are only intended as comments. 
;
_shelx_estimated_absorpt_t_min 0.873
_shelx_estimated_absorpt_t_max 0.983
_exptl_absorpt_special_details
;
about 2 hours for data collection, 
with scale.
;

loop_
_space_group_symop_operation_xyz
'x, y, z'
'-x, y+1/2, -z+1/2'
'-x, -y, -z'
'x, -y-1/2, z-1/2'

loop_
_atom_site_label
_atom_site_type_symbol
_atom_site_fract_x
_atom_site_fract_y
_atom_site_fract_z
_atom_site_U_iso_or_equiv
_atom_site_adp_type
_atom_site_occupancy
_atom_site_site_symmetry_order
_atom_site_calc_flag
_atom_site_refinement_flags_posn
_atom_site_refinement_flags_adp
_atom_site_refinement_flags_occupancy
_atom_site_disorder_assembly
_atom_site_disorder_group
C7 C 0.17482(17) 0.3823(3) 0.62044(16) 0.0860(6) Uani 1 1 d . . . . .
H7 H 0.1024 0.3878 0.6291 0.103 Uiso 1 1 calc R U . . .
C8 C 0.26322(15) 0.4628(3) 0.68204(14) 0.0739(5) Uani 1 1 d . . . . .
H8 H 0.2497 0.5228 0.7314 0.089 Uiso 1 1 calc R U . . .
C21 C 0.37280(14) 0.45517(19) 0.67118(11) 0.0571(4) Uani 1 1 d . . . . .
C9 C 0.46735(14) 0.53684(19) 0.73295(11) 0.0575(4) Uani 1 1 d . . . . .
H9 H 0.4548 0.6043 0.7798 0.069 Uiso 1 1 calc R U . . .
C10 C 0.57367(13) 0.51922(19) 0.72547(10) 0.0552(4) Uani 1 1 d . . . . .
H10 H 0.6328 0.5733 0.7678 0.066 Uiso 1 1 calc R U . . .
C16 C 0.59827(13) 0.41866(17) 0.65347(9) 0.0502(4) Uani 1 1 d . . . . .
C1 C 0.70933(14) 0.38927(19) 0.64669(10) 0.0558(4) Uani 1 1 d . . . . .
C11 C 0.81068(14) 0.4412(2) 0.72226(11) 0.0592(4) Uani 1 1 d . . . . .
C12 C 0.89899(15) 0.5276(2) 0.70358(14) 0.0734(5) Uani 1 1 d . . . . .
H12 H 0.8950 0.5605 0.6424 0.088 Uiso 1 1 calc R U . . .
C13 C 0.99322(17) 0.5648(3) 0.77653(16) 0.0854(6) Uani 1 1 d . . . . .
H13 H 1.0512 0.6237 0.7620 0.102 Uiso 1 1 calc R U . . .
N1 N 1.00714(14) 0.5223(3) 0.86607(13) 0.0877(5) Uani 1 1 d . . . . .
C6 C 0.19240(17) 0.2942(3) 0.54645(15) 0.0819(6) Uani 1 1 d . . . . .
H6 H 0.1315 0.2415 0.5053 0.098 Uiso 1 1 calc R U . . .
C19 C 0.30033(15) 0.2823(2) 0.53192(12) 0.0648(5) Uani 1 1 d . . . . .
C20 C 0.39266(13) 0.36273(18) 0.59593(10) 0.0532(4) Uani 1 1 d . . . . .
C2 C 0.72459(16) 0.3009(2) 0.57025(11) 0.0663(5) Uani 1 1 d . . . . .
H2 H 0.7977 0.2853 0.5644 0.080 Uiso 1 1 calc R U . . .
C3 C 0.63372(17) 0.2363(2) 0.50321(12) 0.0682(5) Uani 1 1 d . . . . .
H3 H 0.6465 0.1794 0.4525 0.082 Uiso 1 1 calc R U . . .
C18 C 0.52310(15) 0.25470(18) 0.51008(10) 0.0579(4) Uani 1 1 d . . . . .
C4 C 0.42663(19) 0.1806(2) 0.44492(11) 0.0718(5) Uani 1 1 d . . . . .
H4 H 0.4375 0.1228 0.3938 0.086 Uiso 1 1 calc R U . . .
C5 C 0.32217(19) 0.1923(2) 0.45569(12) 0.0756(6) Uani 1 1 d . . . . .
H5 H 0.2623 0.1408 0.4127 0.091 Uiso 1 1 calc R U . . .
C17 C 0.50480(13) 0.34680(17) 0.58580(9) 0.0503(4) Uani 1 1 d . . . . .
C14 C 0.92171(16) 0.4390(3) 0.88317(13) 0.0764(5) Uani 1 1 d . . . . .
H14 H 0.9284 0.4071 0.9450 0.092 Uiso 1 1 calc R U . . .
C15 C 0.82429(15) 0.3968(2) 0.81571(11) 0.0645(4) Uani 1 1 d . . . . .
H15 H 0.7675 0.3387 0.8325 0.077 Uiso 1 1 calc R U . . .

loop_
_atom_site_aniso_label
_atom_site_aniso_U_11
_atom_site_aniso_U_22
_atom_site_aniso_U_33
_atom_site_aniso_U_23
_atom_site_aniso_U_13
_atom_site_aniso_U_12
C7 0.0647(11) 0.0978(16) 0.0939(15) 0.0090(12) 0.0187(10) -0.0058(11)
C8 0.0682(11) 0.0775(13) 0.0768(12) 0.0065(9) 0.0209(9) 0.0033(9)
C21 0.0634(9) 0.0501(9) 0.0563(8) 0.0071(7) 0.0138(7) 0.0027(7)
C9 0.0697(10) 0.0502(9) 0.0525(8) -0.0051(7) 0.0164(7) 0.0032(7)
C10 0.0650(9) 0.0474(8) 0.0496(8) -0.0048(6) 0.0091(7) -0.0009(7)
C16 0.0628(9) 0.0412(7) 0.0444(7) 0.0032(6) 0.0110(6) -0.0003(6)
C1 0.0646(9) 0.0513(9) 0.0507(8) 0.0052(6) 0.0146(7) 0.0022(7)
C11 0.0580(9) 0.0578(9) 0.0611(9) 0.0031(7) 0.0151(7) 0.0054(7)
C12 0.0668(11) 0.0812(13) 0.0731(11) 0.0089(9) 0.0206(9) -0.0033(9)
C13 0.0612(11) 0.0971(16) 0.0972(15) 0.0014(12) 0.0205(10) -0.0113(10)
N1 0.0621(9) 0.1089(14) 0.0852(12) -0.0033(10) 0.0084(8) -0.0027(9)
C6 0.0680(12) 0.0838(14) 0.0819(13) 0.0111(11) 0.0000(9) -0.0174(10)
C19 0.0742(11) 0.0518(9) 0.0582(9) 0.0086(7) 0.0007(8) -0.0082(8)
C20 0.0646(9) 0.0419(8) 0.0478(8) 0.0078(6) 0.0065(7) -0.0015(7)
C2 0.0779(11) 0.0644(11) 0.0611(9) 0.0029(8) 0.0267(8) 0.0081(9)
C3 0.0961(13) 0.0580(10) 0.0532(9) -0.0031(8) 0.0249(9) 0.0071(9)
C18 0.0858(12) 0.0430(8) 0.0425(7) 0.0019(6) 0.0134(7) 0.0020(8)
C4 0.1063(15) 0.0523(10) 0.0474(9) -0.0062(7) 0.0051(9) -0.0036(10)
C5 0.0946(14) 0.0591(11) 0.0577(10) -0.0019(8) -0.0054(9) -0.0133(10)
C17 0.0680(9) 0.0367(7) 0.0421(7) 0.0051(5) 0.0084(6) 0.0005(6)
C14 0.0687(11) 0.0892(14) 0.0644(11) 0.0015(10) 0.0063(8) 0.0040(10)
C15 0.0641(10) 0.0675(11) 0.0599(9) 0.0020(8) 0.0135(7) 0.0000(8)

loop_
_atom_type_symbol
_atom_type_description
_atom_type_scat_dispersion_real
_atom_type_scat_dispersion_imag
_atom_type_scat_source
C C 0.0181 0.0091 'International Tables Vol C Tables 4.2.6.8 and 6.1.1.4'
H H 0.0000 0.0000 'International Tables Vol C Tables 4.2.6.8 and 6.1.1.4'
N N 0.0311 0.0180 'International Tables Vol C Tables 4.2.6.8 and 6.1.1.4'

loop_
_geom_angle_atom_site_label_1
_geom_angle_atom_site_label_2
_geom_angle_atom_site_label_3
_geom_angle
_geom_angle_site_symmetry_1
_geom_angle_site_symmetry_3
_geom_angle_publ_flag
C6 C7 C8 120.8(2) . . ?
C6 C7 H7 119.6 . . ?
C8 C7 H7 119.6 . . ?
C7 C8 C21 120.69(19) . . ?
C7 C8 H8 119.7 . . ?
C21 C8 H8 119.7 . . ?
C8 C21 C20 119.20(16) . . ?
C8 C21 C9 122.88(16) . . ?
C20 C21 C9 117.91(15) . . ?
C10 C9 C21 122.11(15) . . ?
C10 C9 H9 118.9 . . ?
C21 C9 H9 118.9 . . ?
C9 C10 C16 121.55(14) . . ?
C9 C10 H10 119.2 . . ?
C16 C10 H10 119.2 . . ?
C1 C16 C17 119.03(14) . . ?
C1 C16 C10 123.28(14) . . ?
C17 C16 C10 117.69(14) . . ?
C2 C1 C16 119.28(15) . . ?
C2 C1 C11 119.15(15) . . ?
C16 C1 C11 121.45(14) . . ?
C12 C11 C15 116.24(16) . . ?
C12 C11 C1 122.46(15) . . ?
C15 C11 C1 121.20(15) . . ?
C13 C12 C11 119.44(18) . . ?
C13 C12 H12 120.3 . . ?
C11 C12 H12 120.3 . . ?
N1 C13 C12 124.73(19) . . ?
N1 C13 H13 117.6 . . ?
C12 C13 H13 117.6 . . ?
C14 N1 C13 115.29(17) . . ?
C7 C6 C19 121.10(18) . . ?
C7 C6 H6 119.5 . . ?
C19 C6 H6 119.4 . . ?
C6 C19 C20 118.65(17) . . ?
C6 C19 C5 122.86(18) . . ?
C20 C19 C5 118.50(18) . . ?
C21 C20 C19 119.56(16) . . ?
C21 C20 C17 120.32(13) . . ?
C19 C20 C17 120.11(15) . . ?
C3 C2 C1 121.39(17) . . ?
C3 C2 H2 119.3 . . ?
C1 C2 H2 119.3 . . ?
C2 C3 C18 121.14(15) . . ?
C2 C3 H3 119.4 . . ?
C18 C3 H3 119.4 . . ?
C3 C18 C17 118.69(15) . . ?
C3 C18 C4 122.89(15) . . ?
C17 C18 C4 118.40(16) . . ?
C5 C4 C18 121.96(17) . . ?
C5 C4 H4 119.0 . . ?
C18 C4 H4 119.0 . . ?
C4 C5 C19 121.37(17) . . ?
C4 C5 H5 119.3 . . ?
C19 C5 H5 119.3 . . ?
C18 C17 C16 120.29(15) . . ?
C18 C17 C20 119.61(14) . . ?
C16 C17 C20 120.07(13) . . ?
N1 C14 C15 124.42(18) . . ?
N1 C14 H14 117.8 . . ?
C15 C14 H14 117.8 . . ?
C14 C15 C11 119.88(18) . . ?
C14 C15 H15 120.1 . . ?
C11 C15 H15 120.1 . . ?

loop_
_geom_bond_atom_site_label_1
_geom_bond_atom_site_label_2
_geom_bond_distance
_geom_bond_site_symmetry_2
_geom_bond_publ_flag
C7 C6 1.373(3) . ?
C7 C8 1.377(3) . ?
C7 H7 0.9300 . ?
C8 C21 1.394(2) . ?
C8 H8 0.9300 . ?
C21 C20 1.418(2) . ?
C21 C9 1.430(2) . ?
C9 C10 1.343(2) . ?
C9 H9 0.9300 . ?
C10 C16 1.439(2) . ?
C10 H10 0.9300 . ?
C16 C1 1.410(2) . ?
C16 C17 1.425(2) . ?
C1 C2 1.394(2) . ?
C1 C11 1.487(2) . ?
C11 C12 1.381(2) . ?
C11 C15 1.390(2) . ?
C12 C13 1.380(3) . ?
C12 H12 0.9300 . ?
C13 N1 1.330(3) . ?
C13 H13 0.9300 . ?
N1 C14 1.329(3) . ?
C6 C19 1.397(3) . ?
C6 H6 0.9300 . ?
C19 C20 1.422(2) . ?
C19 C5 1.429(3) . ?
C20 C17 1.426(2) . ?
C2 C3 1.377(2) . ?
C2 H2 0.9300 . ?
C3 C18 1.392(3) . ?
C3 H3 0.9300 . ?
C18 C17 1.415(2) . ?
C18 C4 1.439(2) . ?
C4 C5 1.333(3) . ?
C4 H4 0.9300 . ?
C5 H5 0.9300 . ?
C14 C15 1.373(2) . ?
C14 H14 0.9300 . ?
C15 H15 0.9300 . ?

loop_
_geom_torsion_atom_site_label_1
_geom_torsion_atom_site_label_2
_geom_torsion_atom_site_label_3
_geom_torsion_atom_site_label_4
_geom_torsion
_geom_torsion_site_symmetry_1
_geom_torsion_site_symmetry_2
_geom_torsion_site_symmetry_3
_geom_torsion_site_symmetry_4
_geom_torsion_publ_flag
C6 C7 C8 C21 -0.7(3) . . . . ?
C7 C8 C21 C20 -0.3(3) . . . . ?
C7 C8 C21 C9 179.79(17) . . . . ?
C8 C21 C9 C10 175.31(16) . . . . ?
C20 C21 C9 C10 -4.6(2) . . . . ?
C21 C9 C10 C16 1.0(2) . . . . ?
C9 C10 C16 C1 -176.10(14) . . . . ?
C9 C10 C16 C17 4.3(2) . . . . ?
C17 C16 C1 C2 4.7(2) . . . . ?
C10 C16 C1 C2 -174.91(14) . . . . ?
C17 C16 C1 C11 -171.35(13) . . . . ?
C10 C16 C1 C11 9.0(2) . . . . ?
C2 C1 C11 C12 53.5(2) . . . . ?
C16 C1 C11 C12 -130.45(18) . . . . ?
C2 C1 C11 C15 -122.83(18) . . . . ?
C16 C1 C11 C15 53.2(2) . . . . ?
C15 C11 C12 C13 -0.2(3) . . . . ?
C1 C11 C12 C13 -176.68(18) . . . . ?
C11 C12 C13 N1 0.4(4) . . . . ?
C12 C13 N1 C14 -0.3(3) . . . . ?
C8 C7 C6 C19 0.6(3) . . . . ?
C7 C6 C19 C20 0.4(3) . . . . ?
C7 C6 C19 C5 -179.81(18) . . . . ?
C8 C21 C20 C19 1.2(2) . . . . ?
C9 C21 C20 C19 -178.81(14) . . . . ?
C8 C21 C20 C17 -177.11(14) . . . . ?
C9 C21 C20 C17 2.8(2) . . . . ?
C6 C19 C20 C21 -1.3(2) . . . . ?
C5 C19 C20 C21 178.90(14) . . . . ?
C6 C19 C20 C17 177.03(15) . . . . ?
C5 C19 C20 C17 -2.7(2) . . . . ?
C16 C1 C2 C3 -2.6(2) . . . . ?
C11 C1 C2 C3 173.56(16) . . . . ?
C1 C2 C3 C18 -1.0(3) . . . . ?
C2 C3 C18 C17 2.3(2) . . . . ?
C2 C3 C18 C4 -175.99(16) . . . . ?
C3 C18 C4 C5 176.24(17) . . . . ?
C17 C18 C4 C5 -2.1(2) . . . . ?
C18 C4 C5 C19 1.3(3) . . . . ?
C6 C19 C5 C4 -178.61(18) . . . . ?
C20 C19 C5 C4 1.2(3) . . . . ?
C3 C18 C17 C16 -0.1(2) . . . . ?
C4 C18 C17 C16 178.29(14) . . . . ?
C3 C18 C17 C20 -177.95(14) . . . . ?
C4 C18 C17 C20 0.4(2) . . . . ?
C1 C16 C17 C18 -3.4(2) . . . . ?
C10 C16 C17 C18 176.23(13) . . . . ?
C1 C16 C17 C20 174.45(13) . . . . ?
C10 C16 C17 C20 -5.9(2) . . . . ?
C21 C20 C17 C18 -179.73(13) . . . . ?
C19 C20 C17 C18 1.9(2) . . . . ?
C21 C20 C17 C16 2.4(2) . . . . ?
C19 C20 C17 C16 -175.93(13) . . . . ?
C13 N1 C14 C15 0.0(3) . . . . ?
N1 C14 C15 C11 0.3(3) . . . . ?
C12 C11 C15 C14 -0.1(3) . . . . ?
C1 C11 C15 C14 176.40(16) . . . . ?
